data_1559360
loop_
_publ_author_name
'Sillanpaa, Reijo'
'Valkonen, Jussi'

_publ_section_title
;
 Copper(II) Complexes of 3-Aminopropanols. Synthesis and Crystal Structure
 of a Compound Containing a Trinuclear Copper(II) Cation and a Novel
 Hexanuclear Iodocuprate(I) Anion
;
_journal_name_full 'Acta Chemica Scandinavica'
_journal_page_first 1072
_journal_page_last 1075
_journal_paper_doi 10.3891/acta.chem.scand.46-1072
_journal_volume 46
_journal_year 1992
_chemical_formula_sum 'C30 H78 Cu12 I10 N10 O10'
_chemical_formula_weight 2770.60
_chemical_name_common
;
[Cu3(ap)4DMF]2[Cu6I10]
;
_space_group_IT_number 2
_space_group_name_Hall '-P 1'
_space_group_name_H-M_alt 'P -1'
_symmetry_cell_setting triclinic
_symmetry_Int_Tables_number 2
_symmetry_space_group_name_Hall '-P 1'
_symmetry_space_group_name_H-M 'P -1'
_cell_angle_alpha 77.89(2)
_cell_angle_beta 76.60(2)
_cell_angle_gamma 82.22(2)
_cell_formula_units_Z 1
_cell_length_a 10.294(2)
_cell_length_b 11.324(2)
_cell_length_c 15.612(3)
_cell_volume 1723.7(6)
_diffrn_ambient_temperature 293
_diffrn_radiation_probe x-ray
_diffrn_radiation_type MoK\a
_diffrn_radiation_wavelength 0.71069
_exptl_absorpt_coefficient_mu 8.11
_exptl_crystal_density_diffrn 2.669
_refine_ls_number_parameters 325
_refine_ls_number_reflns 5388
_refine_ls_R_factor_gt 0.038
_refine_ls_wR_factor_gt 0.039
_cod_data_source_file Acta-Chem-Scand-1992-46-1072.cif
_cod_data_source_block 1
_cod_original_cell_volume 1723(2)
_cod_database_code 1559360

loop_
_space_group_symop_id
_space_group_symop_operation_xyz
1 x,y,z
2 -x,-y,-z

loop_
_atom_site_label
_atom_site_type_symbol
_atom_site_thermal_displace_type
_atom_site_fract_x
_atom_site_fract_y
_atom_site_fract_z
_atom_site_occupancy
_atom_site_U_iso_or_equiv
_atom_site_calc_flag
_atom_site_refinement_flags
_atom_site_disorder_assembly
_atom_site_disorder_group
I1 I Uiso 0.69108(6) 0.49753(6) 0.06166(4) 1.000 0.0483(1) . . . .
I2 I Uiso 0.75615(7) 0.15272(6) 0.29624(5) 1.000 0.0604(3) . . . .
I3 I Uiso 0.31984(7) 0.69574(5) 0.14963(4) 1.000 0.0497(1) . . . .
I4 I Uiso 0.52703(7) 0.48526(6) 0.36334(4) 1.000 0.0522(1) . . . .
I5 I Uiso 0.36739(6) 0.29473(6) 0.20122(4) 1.000 0.0517(1) . . . .
Cu1 Cu Uiso 0.95030(10) -0.14590(9) 0.22112(7) 1.000 0.0400(3) . . . .
Cu2 Cu Uiso 0.84100(10) 0.06013(9) 0.10429(7) 1.000 0.0426(3) . . . .
Cu3 Cu Uiso 1.06400(10) -0.35047(9) 0.34046(7) 1.000 0.0403(3) . . . .
Cu4 Cu Uiso 0.5018(2) 0.53550(10) 0.20235(9) 1.000 0.0737(5) . . . .
Cu5 Cu Uiso 0.5659(2) 0.30920(10) 0.27400(10) 1.000 0.0707(4) . . . .
Cu6 Cu Uiso 0.4042(2) 0.49580(10) 0.07713(9) 1.000 0.0737(4) . . . .
O1 O Uiso 0.8062(6) -0.1052(5) 0.15860(10) 1.000 0.0481(13) . . . .
O2 O Uiso 1.0113(6) -0.0062(5) 0.1350(4) 1.000 0.0481(13) . . . .
O3 O Uiso 1.0496(6) -0.1752(5) 0.3140(4) 1.000 0.0481(13) . . . .
O4 O Uiso 0.9395(6) -0.3164(5) 0.2622(4) 1.000 0.0443(13) . . . .
O5 O Uiso 0.8633(6) -0.3663(6) 0.4774(4) 1.000 0.058(3) . . . .
N1 N Uiso 0.6572(7) 0.1138(7) 0.0808(5) 1.000 0.052(3) . . . .
N2 N Uiso 0.9177(8) 0.2058(8) 0.0197(6) 1.000 0.062(3) . . . .
N3 N Uiso 1.1839(7) -0.3685(7) 0.4274(5) 1.000 0.048(3) . . . .
N4 N Uiso 1.0922(8) -0.5292(6) 0.3411(5) 1.000 0.048(3) . . . .
N5 N Uiso 0.6900(8) -0.2175(7) 0.4746(5) 1.000 0.055(3) . . . .
C1 C Uiso 0.6805(9) -0.1564(9) 0.1879(7) 1.000 0.055(3) . . . .
C2 C Uiso 0.5627(9) -0.0605(9) 0.1901(7) 1.000 0.058(3) . . . .
C3 C Uiso 0.5617(9) 0.0187(9) 0.0983(7) 1.000 0.058(3) . . . .
C4 C Uiso 1.1144(9) 0.0633(8) 0.1406(7) 1.000 0.055(3) . . . .
C5 C Uiso 1.1430(10) 0.1640(8) 0.0585(7) 1.000 0.056(3) . . . .
C6 C Uiso 1.0250(10) 0.2562(8) 0.0482(7) 1.000 0.061(3) . . . .
C7 C Uiso 1.0920(10) -0.0941(9) 0.3557(7) 1.000 0.070(3) . . . .
C8 C Uiso 1.187(2) -0.1500(10) 0.4137(9) 1.000 0.163(5) . . . .
C9 C Uiso 1.2050(10) -0.2600(10) 0.4588(8) 1.000 0.100(4) . . . .
C10 C Uiso 0.8909(9) -0.3929(8) 0.2185(6) 1.000 0.051(3) . . . .
C11 C Uiso 0.9750(10) -0.5149(9) 0.2173(7) 1.000 0.060(3) . . . .
C12 C Uiso 0.9900(10) -0.5820(9) 0.3089(7) 1.000 0.061(3) . . . .
C13 C Uiso 0.7570(10) -0.3192(9) 0.4541(6) 1.000 0.053(3) . . . .
C14 C Uiso 0.7350(10) -0.1490(10) 0.5291(9) 1.000 0.093(5) . . . .
C15 C Uiso 0.5620(10) -0.1740(10) 0.4478(8) 1.000 0.076(4) . . . .

loop_
_atom_type_symbol
_atom_type_description
_atom_type_scat_dispersion_real
_atom_type_scat_dispersion_imag
_atom_type_scat_source
C C 0.0033 0.0016 ' International Tables Vol C Tables 4.2.6.8 and 6.1.1.4'
Cu Cu 0.3201 1.2651 ' International Tables Vol C Tables 4.2.6.8 and 6.1.1.4'
I I -0.4742 1.8119 ' International Tables Vol C Tables 4.2.6.8 and 6.1.1.4'
N N 0.0061 0.0033 ' International Tables Vol C Tables 4.2.6.8 and 6.1.1.4'
O O 0.0106 0.0060 ' International Tables Vol C Tables 4.2.6.8 and 6.1.1.4'

loop_
_geom_angle_atom_site_label_1
_geom_angle_atom_site_label_2
_geom_angle_atom_site_label_3
_geom_angle
_geom_angle_site_symmetry_1
_geom_angle_site_symmetry_2
_geom_angle_site_symmetry_3
_geom_angle_publ_flag
Cu4 I1 Cu6 54.11(5) . . . yes
Cu4 I1 Cu6 112.34(7) . . 2_665 yes
Cu6 I1 Cu6 59.47(6) . . 2_665 yes
Cu2 I2 Cu5 102.67(5) . . . yes
Cu4 I3 Cu6 57.49(5) . . . yes
Cu4 I4 Cu5 61.80(5) . . . yes
Cu4 I5 Cu5 52.45(5) . . . yes
Cu4 I5 Cu6 49.90(5) . . . yes
Cu5 I5 Cu6 96.27(6) . . . yes
O1 Cu1 O2 79.1(2) . . . yes
O1 Cu1 O3 161.9(2) . . . yes
O1 Cu1 O4 101.2(3) . . . yes
O2 Cu1 O3 108.7(3) . . . yes
O2 Cu1 O4 153.6(3) . . . yes
O3 Cu1 O4 79.3(3) . . . yes
I2 Cu2 O1 93.17(9) . . . yes
I2 Cu2 O2 88.11(18) . . . yes
I2 Cu2 N1 90.8(2) . . . yes
I2 Cu2 N2 102.6(3) . . . yes
O1 Cu2 O2 78.3(3) . . . yes
O1 Cu2 N1 96.1(3) . . . yes
O1 Cu2 N2 162.1(3) . . . yes
O2 Cu2 N1 174.2(3) . . . yes
O2 Cu2 N2 93.7(3) . . . yes
N1 Cu2 N2 92.1(3) . . . yes
O3 Cu3 O4 78.6(3) . . . yes
O3 Cu3 O5 95.2(2) . . . yes
O3 Cu3 N3 95.9(3) . . . yes
O3 Cu3 N4 168.4(3) . . . yes
O4 Cu3 O5 89.3(2) . . . yes
O4 Cu3 N3 173.3(3) . . . yes
O4 Cu3 N4 95.4(3) . . . yes
O5 Cu3 N3 87.4(3) . . . yes
O5 Cu3 N4 94.7(3) . . . yes
N3 Cu3 N4 90.6(3) . . . yes
I1 Cu4 I3 108.96(6) . . . yes
I1 Cu4 I4 125.73(8) . . . yes
I1 Cu4 I5 91.14(4) . . . yes
I3 Cu4 I4 122.17(6) . . . yes
I3 Cu4 I5 98.68(7) . . . yes
I4 Cu4 I5 97.66(5) . . . yes
I2 Cu5 I4 117.35(8) . . . yes
I2 Cu5 I5 127.39(6) . . . yes
I4 Cu5 I5 113.70(7) . . . yes
I1 Cu6 I3 98.65(6) . . . yes
I1 Cu6 I5 97.94(6) . . . yes
I1 Cu6 I1 120.53(6) . . 2_665 yes
I3 Cu6 I5 111.14(6) . . . yes
I1 Cu6 I3 111.90(6) 2_665 . . yes
I1 Cu6 I5 114.96(6) 2_665 . . yes
Cu1 O1 Cu2 98.6(3) . . . yes
Cu1 O1 C1 124.3(5) . . . yes
Cu2 O1 C1 128.6(6) . . . yes
Cu1 O2 Cu2 98.1(3) . . . yes
Cu1 O2 C4 125.0(6) . . . yes
Cu2 O2 C4 125.5(5) . . . yes
Cu1 O3 Cu3 100.0(3) . . . yes
Cu1 O3 C7 130.4(6) . . . yes
Cu3 O3 C7 129.5(6) . . . yes
Cu1 O4 Cu3 100.5(3) . . . yes
Cu1 O4 C10 124.8(5) . . . yes
Cu3 O4 C10 131.0(5) . . . yes
Cu3 O5 C13 110.7(5) . . . yes
Cu2 N1 C3 117.5(6) . . . yes
Cu2 N2 C6 115.0(6) . . . yes
Cu3 N3 C9 118.8(6) . . . yes
Cu3 N4 C12 116.4(6) . . . yes
C13 N5 C14 121.6(9) . . . yes
C13 N5 C15 120.9(9) . . . yes
C14 N5 C15 117.4(8) . . . yes
O1 C1 C2 112.4(8) . . . yes
C1 C2 C3 112.2(8) . . . no
N1 C3 C2 109.6(8) . . . yes
O2 C4 C5 111.3(8) . . . yes
C4 C5 C6 113.7(9) . . . no
N2 C6 C5 111.9(8) . . . yes
O3 C7 C8 114.3(9) . . . yes
C7 C8 C9 132.1(15) . . . no
N3 C9 C8 122.7(11) . . . yes
O4 C10 C11 112.8(8) . . . yes
C10 C11 C12 113.4(8) . . . no
N4 C12 C11 110.7(8) . . . yes
O5 C13 N5 125.5(9) . . . yes

loop_
_geom_bond_atom_site_label_1
_geom_bond_atom_site_label_2
_geom_bond_distance
_geom_bond_site_symmetry_1
_geom_bond_site_symmetry_2
_geom_bond_publ_flag
I1 Cu4 2.6442(18) . . yes
I1 Cu6 2.909(2) . . yes
I1 Cu6 2.5611(18) . 2_665 yes
I2 Cu2 3.2711(14) . . yes
I2 Cu5 2.4927(19) . . yes
I3 Cu4 2.5780(19) . . yes
I3 Cu6 2.6924(14) . . yes
I4 Cu4 2.5240(16) . . yes
I4 Cu5 2.6024(15) . . yes
I5 Cu4 3.2251(18) . . yes
I5 Cu5 2.596(2) . . yes
I5 Cu6 2.6690(15) . . yes
Cu1 O1 1.914(6) . . yes
Cu1 O2 1.921(6) . . yes
Cu1 O3 1.911(6) . . yes
Cu1 O4 1.912(6) . . yes
Cu2 O1 1.931(5) . . yes
Cu2 O2 1.936(6) . . yes
Cu2 N1 2.000(8) . . yes
Cu2 N2 2.011(9) . . yes
Cu3 O3 1.933(6) . . yes
Cu3 O4 1.918(6) . . yes
Cu3 O5 2.601(6) . . yes
Cu3 N3 2.000(8) . . yes
Cu3 N4 2.004(7) . . yes
O1 C1 1.427(11) . . yes
O2 C4 1.432(11) . . yes
O3 C7 1.396(12) . . yes
O4 C10 1.411(11) . . yes
O5 C13 1.249(12) . . yes
N1 C3 1.497(13) . . yes
N2 C6 1.500(14) . . yes
N3 C9 1.474(14) . . yes
N4 C12 1.503(13) . . yes
N5 C13 1.320(13) . . yes
N5 C14 1.448(14) . . yes
N5 C15 1.465(14) . . yes
C1 C2 1.514(14) . . no
C2 C3 1.524(15) . . no
C4 C5 1.527(14) . . no
C5 C6 1.506(14) . . no
C7 C8 1.48(2) . . no
C8 C9 1.308(17) . . no
C10 C11 1.529(14) . . no
C11 C12 1.504(15) . . no

loop_
_geom_torsion_atom_site_label_1
_geom_torsion_atom_site_label_2
_geom_torsion_atom_site_label_3
_geom_torsion_atom_site_label_4
_geom_torsion
_geom_torsion_site_symmetry_1
_geom_torsion_site_symmetry_2
_geom_torsion_site_symmetry_3
_geom_torsion_site_symmetry_4
_geom_torsion_publ_flag
Cu6 I1 Cu4 I3 -49.89(6) . . . . no
Cu6 I1 Cu4 I4 149.96(8) . . . . no
Cu6 I1 Cu4 I5 49.69(5) . . . . no
Cu6 I1 Cu4 I3 -37.16(7) 2_665 . . . no
Cu6 I1 Cu4 I4 162.69(6) 2_665 . . . no
Cu6 I1 Cu4 I5 62.41(6) 2_665 . . . no
Cu4 I1 Cu6 I3 44.47(5) . . . . no
Cu4 I1 Cu6 I5 -68.45(5) . . . . no
Cu4 I1 Cu6 I1 166.32(7) . . . 2_665 no
Cu6 I1 Cu6 I3 -121.85(6) 2_665 . . . no
Cu6 I1 Cu6 I5 125.23(6) 2_665 . . . no
Cu6 I1 Cu6 I1 0.02(9) 2_665 . . 2_665 no
Cu4 I1 Cu6 I1 -11.96(7) . . 2_665 2_665 no
Cu4 I1 Cu6 I3 -127.12(7) . . 2_665 2_665 no
Cu4 I1 Cu6 I5 104.87(7) . . 2_665 2_665 no
Cu6 I1 Cu6 I1 0.02(10) . . 2_665 2_665 no
Cu6 I1 Cu6 I3 -115.16(7) . . 2_665 2_665 no
Cu6 I1 Cu6 I5 116.83(8) . . 2_665 2_665 no
Cu5 I2 Cu2 O1 -120.03(19) . . . . no
Cu5 I2 Cu2 O2 161.83(18) . . . . no
Cu5 I2 Cu2 N1 -23.9(2) . . . . no
Cu5 I2 Cu2 N2 68.5(3) . . . . no
Cu2 I2 Cu5 I4 -151.28(6) . . . . no
Cu2 I2 Cu5 I5 43.99(9) . . . . no
Cu6 I3 Cu4 I1 52.54(6) . . . . no
Cu6 I3 Cu4 I4 -146.47(10) . . . . no
Cu6 I3 Cu4 I5 -41.68(5) . . . . no
Cu4 I3 Cu6 I1 -43.65(6) . . . . no
Cu4 I3 Cu6 I5 58.39(7) . . . . no
Cu4 I3 Cu6 I1 -171.59(9) . . . 2_665 no
Cu5 I4 Cu4 I1 -59.97(8) . . . . no
Cu5 I4 Cu4 I3 142.32(11) . . . . no
Cu5 I4 Cu4 I5 37.00(6) . . . . no
Cu4 I4 Cu5 I2 139.20(10) . . . . no
Cu4 I4 Cu5 I5 -54.02(7) . . . . no
Cu5 I5 Cu4 I1 84.18(7) . . . . no
Cu5 I5 Cu4 I3 -166.45(8) . . . . no
Cu5 I5 Cu4 I4 -42.11(6) . . . . no
Cu6 I5 Cu4 I1 -61.67(6) . . . . no
Cu6 I5 Cu4 I3 47.70(6) . . . . no
Cu6 I5 Cu4 I4 172.03(9) . . . . no
Cu4 I5 Cu5 I2 -150.06(11) . . . . no
Cu4 I5 Cu5 I4 44.75(5) . . . . no
Cu6 I5 Cu5 I2 -124.47(8) . . . . no
Cu6 I5 Cu5 I4 70.33(7) . . . . no
Cu4 I5 Cu6 I1 53.87(6) . . . . no
Cu4 I5 Cu6 I3 -48.64(6) . . . . no
Cu4 I5 Cu6 I1 -177.03(10) . . . 2_665 no
Cu5 I5 Cu6 I1 27.28(5) . . . . no
Cu5 I5 Cu6 I3 -75.24(8) . . . . no
Cu5 I5 Cu6 I1 156.37(7) . . . 2_665 no
O2 Cu1 O1 Cu2 -18.6(2) . . . . no
O2 Cu1 O1 C1 -168.6(6) . . . . no
O4 Cu1 O1 Cu2 -171.6(2) . . . . no
O4 Cu1 O1 C1 38.4(6) . . . . no
O1 Cu1 O2 Cu2 18.5(2) . . . . no
O1 Cu1 O2 C4 163.1(7) . . . . no
O3 Cu1 O2 Cu2 -144.6(3) . . . . no
O3 Cu1 O2 C4 0.0(7) . . . . no
O4 Cu1 O2 Cu2 111.6(6) . . . . no
O4 Cu1 O2 C4 -103.8(8) . . . . no
O2 Cu1 O3 Cu3 -144.5(3) . . . . no
O2 Cu1 O3 C7 39.4(8) . . . . no
O4 Cu1 O3 Cu3 9.4(3) . . . . no
O4 Cu1 O3 C7 -166.7(8) . . . . no
O1 Cu1 O4 Cu3 -171.0(2) . . . . no
O1 Cu1 O4 C10 28.7(7) . . . . no
O2 Cu1 O4 Cu3 101.2(6) . . . . no
O2 Cu1 O4 C10 -59.1(10) . . . . no
O3 Cu1 O4 Cu3 -9.5(3) . . . . no
O3 Cu1 O4 C10 -169.7(7) . . . . no
I2 Cu2 O1 Cu1 -68.95(14) . . . . no
I2 Cu2 O1 C1 79.2(6) . . . . no
O2 Cu2 O1 Cu1 18.5(2) . . . . no
O2 Cu2 O1 C1 166.6(6) . . . . no
N1 Cu2 O1 Cu1 -160.1(3) . . . . no
N1 Cu2 O1 C1 -11.9(6) . . . . no
I2 Cu2 O2 Cu1 75.3(2) . . . . no
I2 Cu2 O2 C4 -69.1(7) . . . . no
O1 Cu2 O2 Cu1 -18.36(19) . . . . no
O1 Cu2 O2 C4 -162.7(7) . . . . no
N2 Cu2 O2 Cu1 177.8(3) . . . . no
N2 Cu2 O2 C4 33.5(7) . . . . no
I2 Cu2 N1 C3 -100.5(6) . . . . no
O1 Cu2 N1 C3 -7.2(7) . . . . no
N2 Cu2 N1 C3 156.9(7) . . . . no
I2 Cu2 N2 C6 52.5(7) . . . . no
O2 Cu2 N2 C6 -36.4(7) . . . . no
N1 Cu2 N2 C6 143.7(7) . . . . no
O4 Cu3 O3 Cu1 -9.4(3) . . . . no
O4 Cu3 O3 C7 166.7(8) . . . . no
O5 Cu3 O3 Cu1 -97.6(3) . . . . no
O5 Cu3 O3 C7 78.5(8) . . . . no
N3 Cu3 O3 Cu1 174.5(3) . . . . no
N3 Cu3 O3 C7 -9.5(8) . . . . no
O3 Cu3 O4 Cu1 9.4(3) . . . . no
O3 Cu3 O4 C10 167.8(7) . . . . no
O5 Cu3 O4 Cu1 104.8(3) . . . . no
O5 Cu3 O4 C10 -96.8(7) . . . . no
N4 Cu3 O4 Cu1 -160.6(3) . . . . no
N4 Cu3 O4 C10 -2.2(7) . . . . no
O3 Cu3 O5 C13 61.8(7) . . . . no
O4 Cu3 O5 C13 -16.7(7) . . . . no
N3 Cu3 O5 C13 157.4(7) . . . . no
N4 Cu3 O5 C13 -112.2(7) . . . . no
O3 Cu3 N3 C9 11.0(7) . . . . no
O5 Cu3 N3 C9 -84.0(7) . . . . no
N4 Cu3 N3 C9 -178.6(7) . . . . no
O4 Cu3 N4 C12 -16.6(7) . . . . no
O5 Cu3 N4 C12 73.2(6) . . . . no
N3 Cu3 N4 C12 160.6(7) . . . . no
Cu1 O1 C1 C2 129.1(7) . . . . no
Cu2 O1 C1 C2 -11.7(10) . . . . no
Cu1 O2 C4 C5 176.9(6) . . . . no
Cu2 O2 C4 C5 -47.8(10) . . . . no
Cu1 O3 C7 C8 -169.8(8) . . . . no
Cu3 O3 C7 C8 15.3(13) . . . . no
Cu1 O4 C10 C11 138.5(7) . . . . no
Cu3 O4 C10 C11 -15.4(11) . . . . no
Cu3 O5 C13 N5 -110.2(9) . . . . no
Cu2 N1 C3 C2 47.9(9) . . . . no
Cu2 N2 C6 C5 59.6(10) . . . . no
Cu3 N3 C9 C8 -22.7(16) . . . . no
Cu3 N4 C12 C11 54.0(10) . . . . no
C14 N5 C13 O5 -0.7(15) . . . . no
C15 N5 C13 O5 -176.5(9) . . . . no
O1 C1 C2 C3 59.6(10) . . . . no
C1 C2 C3 N1 -80.7(10) . . . . no
O2 C4 C5 C6 62.6(10) . . . . no
C4 C5 C6 N2 -72.1(11) . . . . no
O3 C7 C8 C9 -28(2) . . . . no
C7 C8 C9 N3 33(2) . . . . no
O4 C10 C11 C12 55.0(11) . . . . no
C10 C11 C12 N4 -77.6(10) . . . . no
